data_7227344
loop_
_publ_author_name
'Parra, Nicole'
'Belmar, Julio B.'
'Jim\'enez, Claudio A.'
'Pas\'an, Jorge'
'Ruiz-P\'erez, Catalina'

_publ_section_title
;
 Crystal structure analysis of supramolecular arrangements in
 bis(1-isoquinolinecarboxamide)alkanes and their Ag(i) complexes
;
_journal_issue 7
_journal_name_full CrystEngComm
_journal_page_first 1076
_journal_paper_doi 10.1039/C6CE02393B
_journal_volume 19
_journal_year 2017
_chemical_formula_moiety 'Ag, (C23 H20 N4 O2), (Cl O4), (H2 O)'
_chemical_formula_sum 'C23 H22 Ag Cl N4 O7'
_chemical_formula_weight 609.76
_chemical_name_systematic 4b
_space_group_crystal_system triclinic
_space_group_IT_number 2
_space_group_name_Hall '-P 1'
_space_group_name_H-M_alt 'P -1'
_symmetry_space_group_name_Hall '-P 1'
_symmetry_space_group_name_H-M 'P -1'
_atom_sites_solution_hydrogens mixed
_audit_creation_method SHELXL-2013
_audit_update_record
;
2017-01-03 deposited with the CCDC.
2017-01-04 downloaded from the CCDC.
;
_cell_angle_alpha 88.709(3)
_cell_angle_beta 82.328(3)
_cell_angle_gamma 89.464(3)
_cell_formula_units_Z 2
_cell_length_a 7.5367(3)
_cell_length_b 8.3723(3)
_cell_length_c 19.4198(7)
_cell_measurement_reflns_used 14754
_cell_measurement_temperature 293(2)
_cell_measurement_theta_max 73.4870
_cell_measurement_theta_min 4.5500
_cell_volume 1214.08(8)
_computing_cell_refinement 'CrysAlisPro 1.171.38.43 (Rigaku OD, 2015)'
_computing_data_collection 'CrysAlisPro 1.171.38.43 (Rigaku OD, 2015)'
_computing_data_reduction 'CrysAlisPro 1.171.38.43 (Rigaku OD, 2015)'
_computing_structure_refinement 'SHELXL-2013 (Sheldrick, 2013)'
_computing_structure_solution 'SHELXS-2013 (Sheldrick, 2013)'
_diffrn_ambient_temperature 293(2)
_diffrn_detector_area_resol_mean 10.5953
_diffrn_measured_fraction_theta_full 0.999
_diffrn_measured_fraction_theta_max 0.984
_diffrn_measurement_device 'four-circle diffractometer'
_diffrn_measurement_device_type 'SuperNova, Dual, Cu at zero, Atlas'
_diffrn_measurement_method '\w scans'
_diffrn_radiation_type CuK\a
_diffrn_radiation_wavelength 1.54184
_diffrn_reflns_av_R_equivalents 0.0438
_diffrn_reflns_av_unetI/netI 0.0233
_diffrn_reflns_Laue_measured_fraction_full 0.999
_diffrn_reflns_Laue_measured_fraction_max 0.984
_diffrn_reflns_limit_h_max 9
_diffrn_reflns_limit_h_min -9
_diffrn_reflns_limit_k_max 10
_diffrn_reflns_limit_k_min -10
_diffrn_reflns_limit_l_max 24
_diffrn_reflns_limit_l_min -24
_diffrn_reflns_number 25518
_diffrn_reflns_point_group_measured_fraction_full 0.999
_diffrn_reflns_point_group_measured_fraction_max 0.984
_diffrn_reflns_theta_full 67.684
_diffrn_reflns_theta_max 73.608
_diffrn_reflns_theta_min 4.596
_diffrn_source 'sealed X-ray tube'
_diffrn_source_type 'SuperNova (Cu) X-ray Source'
_exptl_absorpt_coefficient_mu 8.119
_exptl_absorpt_correction_T_max 0.471
_exptl_absorpt_correction_T_min 0.109
_exptl_absorpt_correction_type gaussian
_exptl_absorpt_process_details
;
CrysAlisPro 1.171.38.43 (Rigaku Oxford Diffraction, 2015)
Numerical absorption correction based on gaussian integration over
            a multifaceted crystal model
Empirical absorption correction using spherical harmonics,
 implemented in SCALE3 ABSPACK scaling algorithm.
;
_exptl_crystal_colour white
_exptl_crystal_density_diffrn 1.668
_exptl_crystal_description needle
_exptl_crystal_F_000 616
_exptl_crystal_recrystallization_method 'Re-crystallisation from solvent: ethanol water 50/50'
_exptl_crystal_size_max 0.538
_exptl_crystal_size_mid 0.203
_exptl_crystal_size_min 0.168
_refine_diff_density_max 0.647
_refine_diff_density_min -0.676
_refine_diff_density_rms 0.070
_refine_ls_extinction_coef 0.0058(3)
_refine_ls_extinction_expression Fc^*^=kFc[1+0.001xFc^2^\l^3^/sin(2\q)]^-1/4^
_refine_ls_extinction_method SHELXL
_refine_ls_goodness_of_fit_ref 1.035
_refine_ls_hydrogen_treatment mixed
_refine_ls_matrix_type full
_refine_ls_number_parameters 380
_refine_ls_number_reflns 4816
_refine_ls_number_restraints 44
_refine_ls_restrained_S_all 1.058
_refine_ls_R_factor_all 0.0362
_refine_ls_R_factor_gt 0.0346
_refine_ls_shift/su_max 0.000
_refine_ls_shift/su_mean 0.000
_refine_ls_structure_factor_coef Fsqd
_refine_ls_weighting_details 'w=1/[\s^2^(Fo^2^)+(0.0620P)^2^+0.4931P] where P=(Fo^2^+2Fc^2^)/3'
_refine_ls_weighting_scheme calc
_refine_ls_wR_factor_gt 0.0946
_refine_ls_wR_factor_ref 0.0966
_reflns_Friedel_coverage 0.000
_reflns_number_gt 4554
_reflns_number_total 4816
_reflns_threshold_expression 'I > 2\s(I)'
_cod_data_source_file c6ce02393b2.cif
_cod_data_source_block compound_I3-Ag
_cod_depositor_comments 'Adding full bibliography for 7227343--7227351.cif.'
_cod_database_code 7227344
_shelx_space_group_comment
;
The symmetry employed for this shelxl refinement is uniquely defined
by the following loop, which should always be used as a source of
symmetry information in preference to the above space-group names.
They are only intended as comments.
;
_shelxl_version_number 2013-4

loop_
_space_group_symop_operation_xyz
'x, y, z'
'-x, -y, -z'

loop_
_atom_site_label
_atom_site_type_symbol
_atom_site_fract_x
_atom_site_fract_y
_atom_site_fract_z
_atom_site_U_iso_or_equiv
_atom_site_adp_type
_atom_site_occupancy
_atom_site_site_symmetry_order
_atom_site_calc_flag
_atom_site_refinement_flags_posn
_atom_site_refinement_flags_adp
_atom_site_refinement_flags_occupancy
_atom_site_disorder_assembly
_atom_site_disorder_group
C1 C 0.6800(4) 0.2982(3) 0.14234(13) 0.0428(5) Uani 1 1 d . . . . .
C2 C 0.6479(3) 0.1265(3) 0.12458(13) 0.0405(5) Uani 1 1 d . . . . .
C3 C 0.7048(3) 0.0703(3) 0.05735(13) 0.0423(5) Uani 1 1 d . . . . .
C4 C 0.7954(4) 0.1658(4) 0.00306(15) 0.0539(7) Uani 1 1 d . . . . .
H4 H 0.8197 0.2721 0.0108 0.065 Uiso 1 1 calc R U . . .
C5 C 0.8471(5) 0.1031(5) -0.06043(17) 0.0664(8) Uani 1 1 d . . . . .
H5 H 0.9087 0.1666 -0.0955 0.080 Uiso 1 1 calc R U . . .
C6 C 0.8095(5) -0.0544(5) -0.07385(17) 0.0676(9) Uani 1 1 d . . . . .
H6 H 0.8425 -0.0940 -0.1181 0.081 Uiso 1 1 calc R U . . .
C7 C 0.7249(5) -0.1513(4) -0.02278(17) 0.0599(7) Uani 1 1 d . . . . .
H7 H 0.7022 -0.2571 -0.0321 0.072 Uiso 1 1 calc R U . . .
C8 C 0.6714(4) -0.0919(3) 0.04417(15) 0.0470(6) Uani 1 1 d . . . . .
C9 C 0.5830(4) -0.1854(3) 0.09933(16) 0.0533(7) Uani 1 1 d . . . . .
H9 H 0.5603 -0.2926 0.0927 0.064 Uiso 1 1 calc R U . . .
C10 C 0.5313(5) -0.1197(3) 0.16166(16) 0.0549(7) Uani 1 1 d . . . . .
H10 H 0.4713 -0.1835 0.1969 0.066 Uiso 1 1 calc R U . . .
C11 C 0.8189(4) 0.4695(3) 0.22068(16) 0.0534(7) Uani 1 1 d . . . . .
H11A H 0.8207 0.4583 0.2704 0.064 Uiso 1 1 calc R U . . .
H11B H 0.7242 0.5446 0.2133 0.064 Uiso 1 1 calc R U . . .
C12 C 0.9956(5) 0.5374(3) 0.18760(15) 0.0552(7) Uani 1 1 d . . . . .
H12A H 1.0109 0.6408 0.2075 0.066 Uiso 1 1 calc R U . . .
H12B H 0.9899 0.5549 0.1384 0.066 Uiso 1 1 calc R U . . .
C13 C 1.1595(4) 0.4361(4) 0.19551(14) 0.0553(7) Uani 1 1 d . . . . .
H13A H 1.1521 0.3377 0.1706 0.066 Uiso 1 1 calc R U . . .
H13B H 1.2650 0.4928 0.1741 0.066 Uiso 1 1 calc R U . . .
C14 C 1.2892(4) 0.4729(3) 0.30383(13) 0.0434(5) Uani 1 1 d . . . . .
C15 C 1.3071(3) 0.3986(3) 0.37432(13) 0.0419(5) Uani 1 1 d . . . . .
C16 C 1.2662(4) 0.4851(3) 0.43616(13) 0.0438(5) Uani 1 1 d . . . . .
C17 C 1.2003(4) 0.6444(4) 0.43717(17) 0.0541(7) Uani 1 1 d . . . . .
H17 H 1.1811 0.6968 0.3961 0.065 Uiso 1 1 calc R U . . .
C18 C 1.1652(5) 0.7196(5) 0.4990(2) 0.0665(8) Uani 1 1 d . . . . .
H18 H 1.1217 0.8240 0.4999 0.080 Uiso 1 1 calc R U . . .
C19 C 1.1940(5) 0.6417(5) 0.56169(18) 0.0689(9) Uani 1 1 d . . . . .
H19 H 1.1721 0.6962 0.6032 0.083 Uiso 1 1 calc R U . . .
C20 C 1.2533(5) 0.4885(4) 0.56218(16) 0.0621(8) Uani 1 1 d . . . . .
H20 H 1.2694 0.4377 0.6040 0.074 Uiso 1 1 calc R U . . .
C21 C 1.2904(4) 0.4061(4) 0.49951(14) 0.0504(6) Uani 1 1 d . . . . .
C22 C 1.3482(5) 0.2464(4) 0.49723(15) 0.0603(8) Uani 1 1 d . . . . .
H22 H 1.3613 0.1905 0.5382 0.072 Uiso 1 1 calc R U . . .
C23 C 1.3850(5) 0.1737(4) 0.43514(15) 0.0591(7) Uani 1 1 d . . . . .
H23 H 1.4250 0.0683 0.4347 0.071 Uiso 1 1 calc R U . . .
Ag1 Ag 0.46021(3) 0.11776(2) 0.27924(2) 0.05348(12) Uani 1 1 d . . . . .
N1 N 0.5627(3) 0.0358(3) 0.17551(11) 0.0464(5) Uani 1 1 d . . . . .
N2 N 0.7773(3) 0.3151(3) 0.19385(12) 0.0471(5) Uani 1 1 d . . . . .
H2 H 0.8179 0.2304 0.2124 0.057 Uiso 1 1 calc R U . . .
N3 N 1.1810(3) 0.3963(3) 0.26770(12) 0.0503(5) Uani 1 1 d . . . . .
H3 H 1.1196 0.3184 0.2879 0.060 Uiso 1 1 calc R U . . .
N4 N 1.3658(3) 0.2488(3) 0.37322(12) 0.0488(5) Uani 1 1 d . . . . .
O1 O 0.6187(4) 0.4085(2) 0.11035(12) 0.0676(6) Uani 1 1 d . . . . .
O2 O 1.3725(3) 0.5934(3) 0.28288(11) 0.0601(5) Uani 1 1 d . . . . .
O1W O 0.5275(3) -0.1459(3) 0.34135(13) 0.0636(5) Uani 1 1 d D . . . .
Cl1 Cl 0.9860(7) -0.0303(7) 0.3065(3) 0.0663(12) Uani 0.615(9) 1 d D . P A 1
O3 O 0.9023(12) -0.1689(7) 0.3050(6) 0.139(5) Uani 0.615(9) 1 d D . P A 1
O4 O 0.8918(17) 0.1038(9) 0.2999(6) 0.159(5) Uani 0.615(9) 1 d D . P A 1
O5 O 1.1269(19) -0.0268(18) 0.2507(7) 0.252(10) Uani 0.615(9) 1 d D . P A 1
O6 O 1.0611(16) -0.0153(11) 0.3668(5) 0.188(5) Uani 0.615(9) 1 d D . P A 1
Cl1A Cl 0.9929(8) -0.0353(8) 0.2892(4) 0.0466(11) Uani 0.385(9) 1 d D . P A 2
O3A O 0.9146(18) -0.1505(16) 0.3355(8) 0.169(10) Uani 0.385(9) 1 d D . P A 2
O4A O 0.953(2) 0.1161(13) 0.3138(8) 0.146(8) Uani 0.385(9) 1 d D . P A 2
O5A O 1.1685(9) -0.0662(14) 0.2763(8) 0.140(7) Uani 0.385(9) 1 d D . P A 2
O6A O 0.9125(17) -0.0496(15) 0.2292(6) 0.142(6) Uani 0.385(9) 1 d D . P A 2
H1W H 0.657(3) -0.152(9) 0.327(4) 0.16(3) Uiso 1 1 d D . . . .
H2W H 0.475(6) -0.238(4) 0.325(3) 0.106(17) Uiso 1 1 d D . . . .

loop_
_atom_site_aniso_label
_atom_site_aniso_U_11
_atom_site_aniso_U_22
_atom_site_aniso_U_33
_atom_site_aniso_U_23
_atom_site_aniso_U_13
_atom_site_aniso_U_12
C1 0.0575(14) 0.0341(12) 0.0384(12) 0.0013(9) -0.0127(10) -0.0006(10)
C2 0.0515(13) 0.0359(12) 0.0367(11) 0.0016(9) -0.0154(10) 0.0011(10)
C3 0.0481(13) 0.0408(13) 0.0398(12) -0.0008(10) -0.0122(10) 0.0025(10)
C4 0.0670(17) 0.0485(15) 0.0460(14) 0.0021(12) -0.0068(12) -0.0049(13)
C5 0.080(2) 0.071(2) 0.0450(16) 0.0052(15) 0.0027(15) -0.0028(17)
C6 0.082(2) 0.073(2) 0.0467(16) -0.0151(15) -0.0027(15) 0.0067(18)
C7 0.0706(19) 0.0523(17) 0.0574(17) -0.0175(14) -0.0084(14) 0.0043(14)
C8 0.0554(14) 0.0402(13) 0.0474(14) -0.0062(11) -0.0133(11) 0.0033(11)
C9 0.0704(18) 0.0346(13) 0.0566(16) -0.0025(11) -0.0139(13) -0.0029(12)
C10 0.0759(19) 0.0383(14) 0.0504(15) 0.0082(11) -0.0093(13) -0.0082(13)
C11 0.0678(17) 0.0453(15) 0.0508(15) -0.0115(12) -0.0198(13) 0.0020(12)
C12 0.084(2) 0.0416(14) 0.0445(14) -0.0002(11) -0.0244(14) -0.0101(13)
C13 0.0693(18) 0.0622(18) 0.0361(13) -0.0059(12) -0.0114(12) -0.0117(14)
C14 0.0533(14) 0.0386(13) 0.0393(12) -0.0009(10) -0.0093(10) -0.0021(10)
C15 0.0474(13) 0.0413(13) 0.0382(12) 0.0005(10) -0.0094(10) -0.0039(10)
C16 0.0463(13) 0.0446(14) 0.0410(12) -0.0034(10) -0.0075(10) -0.0029(10)
C17 0.0546(15) 0.0518(16) 0.0561(16) -0.0040(13) -0.0077(12) 0.0027(12)
C18 0.0671(19) 0.0583(19) 0.072(2) -0.0168(16) 0.0017(16) 0.0049(15)
C19 0.076(2) 0.079(2) 0.0499(16) -0.0200(16) 0.0034(15) -0.0050(17)
C20 0.074(2) 0.072(2) 0.0393(14) -0.0070(13) -0.0040(13) -0.0055(16)
C21 0.0538(15) 0.0590(17) 0.0383(13) -0.0016(12) -0.0051(11) -0.0034(12)
C22 0.081(2) 0.0608(18) 0.0393(14) 0.0086(12) -0.0108(13) 0.0023(15)
C23 0.089(2) 0.0469(16) 0.0420(14) 0.0047(12) -0.0113(14) 0.0059(15)
Ag1 0.07527(18) 0.04679(15) 0.03777(14) -0.00146(8) -0.00546(9) 0.00227(10)
N1 0.0667(14) 0.0371(11) 0.0364(10) 0.0031(8) -0.0110(9) -0.0005(10)
N2 0.0594(13) 0.0368(11) 0.0488(12) 0.0007(9) -0.0211(10) -0.0027(9)
N3 0.0605(13) 0.0504(13) 0.0422(11) 0.0036(10) -0.0155(10) -0.0133(10)
N4 0.0665(14) 0.0421(12) 0.0383(11) 0.0013(9) -0.0087(10) -0.0023(10)
O1 0.1099(18) 0.0383(10) 0.0629(13) 0.0022(9) -0.0428(13) 0.0098(11)
O2 0.0851(15) 0.0490(11) 0.0475(11) 0.0065(9) -0.0142(10) -0.0224(10)
O1W 0.0722(14) 0.0567(13) 0.0634(13) 0.0070(10) -0.0153(11) -0.0103(11)
Cl1 0.0842(18) 0.0457(12) 0.070(3) 0.0092(13) -0.0165(15) -0.0068(10)
O3 0.118(6) 0.052(3) 0.230(11) -0.057(5) 0.050(6) -0.032(3)
O4 0.271(12) 0.074(5) 0.163(7) -0.020(4) -0.145(8) 0.068(7)
O5 0.281(19) 0.266(18) 0.170(11) -0.047(11) 0.126(13) -0.098(14)
O6 0.282(13) 0.138(7) 0.175(9) 0.009(6) -0.150(9) 0.018(8)
Cl1A 0.0443(14) 0.0346(14) 0.058(3) 0.0075(15) 0.0005(14) 0.0006(9)
O3A 0.107(8) 0.175(15) 0.206(15) 0.171(14) 0.018(9) 0.011(9)
O4A 0.180(14) 0.056(7) 0.186(16) -0.062(8) 0.048(11) -0.025(7)
O5A 0.022(3) 0.110(8) 0.29(2) -0.058(10) -0.004(5) -0.004(4)
O6A 0.160(11) 0.152(11) 0.132(9) -0.047(8) -0.082(8) 0.057(9)

loop_
_atom_type_symbol
_atom_type_description
_atom_type_scat_dispersion_real
_atom_type_scat_dispersion_imag
_atom_type_scat_source
C C 0.0181 0.0091 'International Tables Vol C Tables 4.2.6.8 and 6.1.1.4'
H H 0.0000 0.0000 'International Tables Vol C Tables 4.2.6.8 and 6.1.1.4'
Ag Ag 0.1306 4.2820 'International Tables Vol C Tables 4.2.6.8 and 6.1.1.4'
Cl Cl 0.3639 0.7018 'International Tables Vol C Tables 4.2.6.8 and 6.1.1.4'
N N 0.0311 0.0180 'International Tables Vol C Tables 4.2.6.8 and 6.1.1.4'
O O 0.0492 0.0322 'International Tables Vol C Tables 4.2.6.8 and 6.1.1.4'

loop_
_geom_angle_atom_site_label_1
_geom_angle_atom_site_label_2
_geom_angle_atom_site_label_3
_geom_angle
_geom_angle_site_symmetry_1
_geom_angle_site_symmetry_3
O1 C1 N2 124.8(3) . .
O1 C1 C2 120.6(2) . .
N2 C1 C2 114.6(2) . .
N1 C2 C3 123.3(2) . .
N1 C2 C1 116.1(2) . .
C3 C2 C1 120.6(2) . .
C2 C3 C4 123.6(3) . .
C2 C3 C8 117.8(2) . .
C4 C3 C8 118.6(2) . .
C5 C4 C3 120.3(3) . .
C4 C5 C6 121.1(3) . .
C7 C6 C5 120.6(3) . .
C6 C7 C8 120.2(3) . .
C7 C8 C9 123.2(3) . .
C7 C8 C3 119.2(3) . .
C9 C8 C3 117.6(2) . .
C10 C9 C8 120.1(3) . .
C9 C10 N1 123.3(3) . .
N2 C11 C12 113.8(2) . .
C11 C12 C13 115.8(3) . .
N3 C13 C12 114.0(2) . .
O2 C14 N3 124.1(2) . .
O2 C14 C15 121.1(2) . .
N3 C14 C15 114.8(2) . .
N4 C15 C16 123.2(2) . .
N4 C15 C14 115.0(2) . .
C16 C15 C14 121.8(2) . .
C15 C16 C21 117.5(2) . .
C15 C16 C17 123.0(2) . .
C21 C16 C17 119.5(3) . .
C18 C17 C16 119.3(3) . .
C17 C18 C19 121.0(3) . .
C20 C19 C18 120.8(3) . .
C19 C20 C21 120.1(3) . .
C22 C21 C20 122.4(3) . .
C22 C21 C16 118.2(3) . .
C20 C21 C16 119.4(3) . .
C23 C22 C21 119.9(3) . .
C22 C23 N4 122.8(3) . .
N1 Ag1 N4 168.18(8) . 1_455
N1 Ag1 O1W 94.83(8) . .
N4 Ag1 O1W 96.27(8) 1_455 .
C2 N1 C10 118.0(2) . .
C2 N1 Ag1 125.18(18) . .
C10 N1 Ag1 116.83(19) . .
C1 N2 C11 123.5(2) . .
C14 N3 C13 124.0(2) . .
C15 N4 C23 118.3(2) . .
C15 N4 Ag1 124.96(18) . 1_655
C23 N4 Ag1 116.48(19) . 1_655
O3 Cl1 O4 118.0(7) . .
O3 Cl1 O6 111.7(7) . .
O4 Cl1 O6 105.6(6) . .
O3 Cl1 O5 107.7(7) . .
O4 Cl1 O5 105.8(8) . .
O6 Cl1 O5 107.4(8) . .
O5A Cl1A O4A 113.7(8) . .
O5A Cl1A O3A 108.5(8) . .
O4A Cl1A O3A 110.8(9) . .
O5A Cl1A O6A 110.6(8) . .
O4A Cl1A O6A 107.0(8) . .
O3A Cl1A O6A 105.8(8) . .

loop_
_geom_bond_atom_site_label_1
_geom_bond_atom_site_label_2
_geom_bond_distance
_geom_bond_site_symmetry_2
C1 O1 1.223(3) .
C1 N2 1.328(3) .
C1 C2 1.514(3) .
C2 N1 1.332(3) .
C2 C3 1.409(4) .
C3 C4 1.413(4) .
C3 C8 1.419(4) .
C4 C5 1.358(5) .
C5 C6 1.389(5) .
C6 C7 1.361(5) .
C7 C8 1.409(4) .
C8 C9 1.409(4) .
C9 C10 1.349(4) .
C10 N1 1.364(4) .
C11 N2 1.457(4) .
C11 C12 1.510(5) .
C12 C13 1.514(5) .
C13 N3 1.464(3) .
C14 O2 1.226(3) .
C14 N3 1.323(4) .
C14 C15 1.513(3) .
C15 N4 1.326(3) .
C15 C16 1.414(4) .
C16 C21 1.416(4) .
C16 C17 1.418(4) .
C17 C18 1.362(5) .
C18 C19 1.409(6) .
C19 C20 1.355(5) .
C20 C21 1.407(4) .
C21 C22 1.402(4) .
C22 C23 1.357(4) .
C23 N4 1.369(4) .
Ag1 N1 2.182(2) .
Ag1 N4 2.184(2) 1_455
Ag1 O1W 2.571(2) .
N4 Ag1 2.184(2) 1_655
Cl1 O3 1.328(7) .
Cl1 O4 1.336(8) .
Cl1 O6 1.376(8) .
Cl1 O5 1.413(9) .
Cl1A O5A 1.338(8) .
Cl1A O4A 1.380(10) .
Cl1A O3A 1.384(9) .
Cl1A O6A 1.392(10) .
